data_2243133
loop_
_publ_author_name
'Sim\~oes, Andrea B.'
'Figueira, Fl\'avio'
'Mendes, Ricardo F.'
'Barbosa, J\'essica S.'
'Rocha, Jo\~ao'
'Paz, Filipe A. Almeida'

_publ_section_title
;
 One-dimensional ladder gallium coordination polymer
;
_journal_coeditor_code SJ5578
_journal_issue 11
_journal_name_full 'Acta Crystallographica Section E'
_journal_page_first 1607
_journal_page_last 1612
_journal_paper_doi 10.1107/S2056989019013446
_journal_volume 75
_journal_year 2019
_chemical_formula_iupac '[Ga (C5 H2 N2 O4) (O H) (H2 O)]'
_chemical_formula_moiety 'C5 H5 Ga N2 O6'
_chemical_formula_sum 'C5 H5 Ga N2 O6'
_chemical_formula_weight 258.83
_chemical_name_systematic 'Poly[[(\m~2~-hydroxido)(\m~2~-1<i>H</i>-pyrazole-3,5-dicarboxylato)gallium(III)] monohydrate]'
_space_group_crystal_system triclinic
_space_group_IT_number 2
_space_group_name_Hall '-P 1'
_space_group_name_H-M_alt 'P -1'
_symmetry_space_group_name_Hall '-P 1'
_symmetry_space_group_name_H-M 'P -1'
_atom_sites_solution_hydrogens mixed
_audit_creation_method 'SHELXL-2018/3, manual editing plus enCIFer'
_cell_angle_alpha 94.804(8)
_cell_angle_beta 101.306(7)
_cell_angle_gamma 108.596(7)
_cell_formula_units_Z 2
_cell_length_a 6.6055(13)
_cell_length_b 6.8830(16)
_cell_length_c 8.5178(19)
_cell_measurement_reflns_used 3255
_cell_measurement_temperature 150(2)
_cell_measurement_theta_max 25.37
_cell_measurement_theta_min 2.47
_cell_volume 355.44(14)
_computing_cell_refinement
;
SAINT (Bruker, 2015)
;
_computing_data_collection
;
APEX3 (Bruker, 2016)
;
_computing_data_reduction
;
SAINT (Bruker, 2015)
;
_computing_molecular_graphics
;
DIAMOND (Brandenburg, 1999)
;
_computing_publication_material
;
SHELXL2018 (Sheldrick, 2015b) and PLATON (Spek, 2009)
;
_computing_structure_refinement
;
SHELXL2018 (Sheldrick, 2015b)
;
_computing_structure_solution
;
SHELXT2014 (Sheldrick, 2015a)
;
_diffrn_ambient_temperature 150(2)
_diffrn_detector_area_resol_mean 10.4167
_diffrn_measured_fraction_theta_full 0.994
_diffrn_measured_fraction_theta_max 0.992
_diffrn_measurement_device_type 'Bruker D8 QUEST '
_diffrn_measurement_method '\w / \f scans'
_diffrn_radiation_monochromator 'Multi-layer X-ray mirror'
_diffrn_radiation_source 'Sealed tube'
_diffrn_radiation_type MoK\a
_diffrn_radiation_wavelength 0.71073
_diffrn_reflns_av_R_equivalents 0.0336
_diffrn_reflns_av_unetI/netI 0.0305
_diffrn_reflns_limit_h_max 7
_diffrn_reflns_limit_h_min -7
_diffrn_reflns_limit_k_max 8
_diffrn_reflns_limit_k_min -8
_diffrn_reflns_limit_l_max 10
_diffrn_reflns_limit_l_min -10
_diffrn_reflns_number 5768
_diffrn_reflns_theta_full 25.242
_diffrn_reflns_theta_max 25.393
_diffrn_reflns_theta_min 3.663
_diffrn_standards_number 0
_exptl_absorpt_coefficient_mu 3.880
_exptl_absorpt_correction_type multi-scan
_exptl_absorpt_process_details
;
(SADABS; Bruker, 2001; Krause <i>et al.</i> 2015)
;
_exptl_crystal_colour Colourless
_exptl_crystal_density_diffrn 2.418
_exptl_crystal_description Block
_exptl_crystal_F_000 256
_exptl_crystal_size_max 0.130
_exptl_crystal_size_mid 0.100
_exptl_crystal_size_min 0.070
_refine_diff_density_max 0.654
_refine_diff_density_min -0.467
_refine_ls_extinction_method none
_refine_ls_goodness_of_fit_ref 1.108
_refine_ls_hydrogen_treatment mixed
_refine_ls_matrix_type full
_refine_ls_number_parameters 136
_refine_ls_number_reflns 1303
_refine_ls_number_restraints 3
_refine_ls_restrained_S_all 1.107
_refine_ls_R_factor_all 0.0367
_refine_ls_R_factor_gt 0.0312
_refine_ls_shift/su_max 0.001
_refine_ls_shift/su_mean 0.000
_refine_ls_structure_factor_coef Fsqd
_refine_ls_weighting_details 'w=1/[\s^2^(Fo^2^)+(0.0292P)^2^+1.2151P] where P=(Fo^2^+2Fc^2^)/3'
_refine_ls_weighting_scheme calc
_refine_ls_wR_factor_gt 0.0719
_refine_ls_wR_factor_ref 0.0737
_reflns_number_gt 1182
_reflns_number_total 1303
_reflns_threshold_expression 'I > 2\s(I)'
_cod_data_source_file sj5578sup1.cif
_cod_data_source_block I
_cod_database_code 2243133
_shelx_space_group_comment
;
The symmetry employed for this shelxl refinement is uniquely defined
by the following loop, which should always be used as a source of
symmetry information in preference to the above space-group names.
They are only intended as comments.
;
_shelx_estimated_absorpt_t_min 0.632
_shelx_estimated_absorpt_t_max 0.773

loop_
_space_group_symop_operation_xyz
'x, y, z'
'-x, -y, -z'

loop_
_atom_site_type_symbol
_atom_site_label
_atom_site_fract_x
_atom_site_fract_y
_atom_site_fract_z
_atom_site_U_iso_or_equiv
_atom_site_adp_type
_atom_site_calc_flag
_atom_site_occupancy
Ga Ga1 0.20874(7) 0.17985(7) 1.03804(5) 0.00844(15) Uani d 1
O O1W 0.5321(4) 0.2428(4) 1.0908(3) 0.0140(6) Uani d 1
H H1X 0.604(6) 0.162(6) 1.147(5) 0.021 Uiso d 1
H H1Y 0.627(5) 0.335(5) 1.040(5) 0.021 Uiso d 1
O O1 0.1126(4) -0.1152(4) 1.0094(3) 0.0100(6) Uani d 1
H H1 0.142(8) -0.167(7) 1.082(6) 0.015 Uiso d 1
N N1 0.2437(5) 0.1027(5) 0.4128(4) 0.0102(7) Uani d 1
H H1N 0.249943 -0.023469 0.404671 0.012 Uiso calc 1
N N2 0.2363(5) 0.2116(5) 0.2909(4) 0.0088(7) Uani d 1
C C1 0.2537(6) 0.1216(6) 0.7048(5) 0.0103(8) Uani d 1
C C2 0.2405(6) 0.2131(6) 0.5511(4) 0.0089(8) Uani d 1
C C3 0.2296(6) 0.4004(6) 0.5154(5) 0.0102(8) Uani d 1
H H3 0.223752 0.511146 0.586837 0.012 Uiso calc 1
C C4 0.2289(6) 0.3927(6) 0.3507(4) 0.0074(8) Uani d 1
C C5 0.2388(6) 0.5450(6) 0.2360(5) 0.0087(8) Uani d 1
O O2 0.2500(4) 0.4783(4) 0.0937(3) 0.0098(6) Uani d 1
O O3 0.2423(5) 0.7207(4) 0.2790(3) 0.0137(6) Uani d 1
O O4 0.2886(5) -0.0428(4) 0.7039(3) 0.0149(6) Uani d 1
O O5 0.2257(4) 0.2323(4) 0.8208(3) 0.0123(6) Uani d 1

loop_
_atom_site_aniso_label
_atom_site_aniso_U_11
_atom_site_aniso_U_22
_atom_site_aniso_U_33
_atom_site_aniso_U_12
_atom_site_aniso_U_13
_atom_site_aniso_U_23
Ga1 0.0123(2) 0.0088(2) 0.0059(2) 0.00441(17) 0.00399(16) 0.00291(15)
O1W 0.0120(14) 0.0172(16) 0.0176(15) 0.0074(13) 0.0071(12) 0.0109(12)
O1 0.0142(14) 0.0097(14) 0.0078(14) 0.0050(12) 0.0032(11) 0.0044(11)
N1 0.0164(17) 0.0109(16) 0.0069(16) 0.0069(14) 0.0057(13) 0.0056(13)
N2 0.0110(17) 0.0093(16) 0.0061(15) 0.0025(13) 0.0034(13) 0.0029(12)
C1 0.0076(19) 0.014(2) 0.0075(19) 0.0009(16) 0.0010(15) 0.0034(15)
C2 0.0073(19) 0.012(2) 0.0071(19) 0.0018(16) 0.0035(15) 0.0016(15)
C3 0.011(2) 0.0117(19) 0.0100(19) 0.0053(16) 0.0060(16) 0.0018(15)
C4 0.0066(18) 0.0077(18) 0.0084(18) 0.0020(15) 0.0034(14) 0.0024(15)
C5 0.0071(19) 0.0087(19) 0.0112(19) 0.0040(15) 0.0015(15) 0.0018(15)
O2 0.0158(14) 0.0064(13) 0.0086(13) 0.0043(11) 0.0048(11) 0.0022(10)
O3 0.0205(16) 0.0120(15) 0.0110(14) 0.0084(12) 0.0036(12) 0.0033(11)
O4 0.0203(16) 0.0171(16) 0.0125(14) 0.0100(13) 0.0076(12) 0.0072(12)
O5 0.0182(15) 0.0139(14) 0.0052(13) 0.0050(12) 0.0036(11) 0.0028(11)

loop_
_atom_type_symbol
_atom_type_description
_atom_type_scat_dispersion_real
_atom_type_scat_dispersion_imag
_atom_type_scat_source
C C 0.0033 0.0016 'International Tables Vol C Tables 4.2.6.8 and 6.1.1.4'
H H 0.0000 0.0000 'International Tables Vol C Tables 4.2.6.8 and 6.1.1.4'
N N 0.0061 0.0033 'International Tables Vol C Tables 4.2.6.8 and 6.1.1.4'
Ga Ga 0.2307 1.6083 'International Tables Vol C Tables 4.2.6.8 and 6.1.1.4'
O O 0.0106 0.0060 'International Tables Vol C Tables 4.2.6.8 and 6.1.1.4'

loop_
_geom_angle_atom_site_label_1
_geom_angle_atom_site_label_2
_geom_angle_atom_site_label_3
_geom_angle_site_symmetry_1
_geom_angle_site_symmetry_3
_geom_angle
_geom_angle_publ_flag
O1 Ga1 O5 . . 101.59(12) yes
O1 Ga1 O1 . 2_557 79.94(13) yes
O5 Ga1 O1 . 2_557 93.13(12) yes
O1 Ga1 O2 . 1_556 166.31(11) yes
O5 Ga1 O2 . 1_556 87.28(11) yes
O1 Ga1 O2 2_557 1_556 89.26(11) yes
O1 Ga1 O1W . . 99.60(12) yes
O5 Ga1 O1W . . 88.20(12) yes
O1 Ga1 O1W 2_557 . 178.65(12) yes
O2 Ga1 O1W 1_556 . 91.00(11) yes
O1 Ga1 N2 . 1_556 93.94(12) yes
O5 Ga1 N2 . 1_556 164.18(12) yes
O1 Ga1 N2 2_557 1_556 92.49(12) yes
O2 Ga1 N2 1_556 1_556 78.02(11) yes
O1W Ga1 N2 . 1_556 86.27(12) yes
O1 Ga1 Ga1 . 2_557 40.86(8) ?
O5 Ga1 Ga1 . 2_557 99.50(8) ?
O1 Ga1 Ga1 2_557 2_557 39.08(8) ?
O2 Ga1 Ga1 1_556 2_557 127.84(8) ?
O1W Ga1 Ga1 . 2_557 140.45(9) ?
N2 Ga1 Ga1 1_556 2_557 94.18(9) ?
Ga1 O1W H1X . . 124(2) ?
Ga1 O1W H1Y . . 123(2) ?
H1X O1W H1Y . . 110.8(16) ?
Ga1 O1 Ga1 . 2_557 100.06(13) ?
Ga1 O1 H1 . . 118(4) ?
Ga1 O1 H1 2_557 . 107(4) ?
N2 N1 C2 . . 110.6(3) ?
N2 N1 H1N . . 124.7 ?
C2 N1 H1N . . 124.7 ?
C4 N2 N1 . . 106.8(3) ?
C4 N2 Ga1 . 1_554 112.3(2) ?
N1 N2 Ga1 . 1_554 140.7(3) ?
O4 C1 O5 . . 129.1(4) ?
O4 C1 C2 . . 118.2(3) ?
O5 C1 C2 . . 112.7(3) ?
N1 C2 C3 . . 107.5(3) ?
N1 C2 C1 . . 119.5(3) ?
C3 C2 C1 . . 133.0(4) ?
C2 C3 C4 . . 104.8(3) ?
C2 C3 H3 . . 127.6 ?
C4 C3 H3 . . 127.6 ?
N2 C4 C3 . . 110.3(3) ?
N2 C4 C5 . . 115.1(3) ?
C3 C4 C5 . . 134.4(3) ?
O3 C5 O2 . . 124.3(4) ?
O3 C5 C4 . . 121.2(3) ?
O2 C5 C4 . . 114.5(3) ?
C5 O2 Ga1 . 1_554 118.6(2) ?
C1 O5 Ga1 . . 129.9(3) ?

loop_
_geom_bond_atom_site_label_1
_geom_bond_atom_site_label_2
_geom_bond_site_symmetry_2
_geom_bond_distance
_geom_bond_publ_flag
Ga1 O1 . 1.903(3) yes
Ga1 O5 . 1.932(3) yes
Ga1 O1 2_557 1.974(3) yes
Ga1 O2 1_556 1.987(3) yes
Ga1 O1W . 1.988(3) yes
Ga1 N2 1_556 2.112(3) yes
Ga1 Ga1 2_557 2.9716(10) ?
O1W H1X . 0.943(10) ?
O1W H1Y . 0.939(10) ?
O1 H1 . 0.77(5) ?
N1 N2 . 1.333(4) ?
N1 C2 . 1.355(5) ?
N1 H1N . 0.8800 ?
N2 C4 . 1.326(5) ?
C1 O4 . 1.224(5) ?
C1 O5 . 1.276(5) ?
C1 C2 . 1.499(5) ?
C2 C3 . 1.369(6) ?
C3 C4 . 1.399(5) ?
C3 H3 . 0.9500 ?
C4 C5 . 1.487(5) ?
C5 O3 . 1.225(5) ?
C5 O2 . 1.284(5) ?

loop_
_geom_hbond_atom_site_label_D
_geom_hbond_atom_site_label_H
_geom_hbond_atom_site_label_A
_geom_hbond_site_symmetry_A
_geom_hbond_distance_DH
_geom_hbond_distance_HA
_geom_hbond_distance_DA
_geom_hbond_angle_DHA
_geom_hbond_publ_flag
O1W H1X O4 2_657 0.943 1.725 2.643(4) 164 yes
O1W H1Y O2 2_666 0.939 1.885 2.803(4) 165 yes
O1 H1 O3 1_546 0.77 1.99 2.751(4) 175 yes
N1 H1N O3 1_545 0.88 1.96 2.773(4) 152.4 yes

loop_
_geom_torsion_atom_site_label_1
_geom_torsion_atom_site_label_2
_geom_torsion_atom_site_label_3
_geom_torsion_atom_site_label_4
_geom_torsion_site_symmetry_1
_geom_torsion_site_symmetry_4
_geom_torsion
C2 N1 N2 C4 . . 0.2(4)
C2 N1 N2 Ga1 . 1_554 -173.6(3)
N2 N1 C2 C3 . . 0.2(4)
N2 N1 C2 C1 . . -178.4(3)
O4 C1 C2 N1 . . 7.0(5)
O5 C1 C2 N1 . . -173.1(3)
O4 C1 C2 C3 . . -171.2(4)
O5 C1 C2 C3 . . 8.7(6)
N1 C2 C3 C4 . . -0.5(4)
C1 C2 C3 C4 . . 177.8(4)
N1 N2 C4 C3 . . -0.5(4)
Ga1 N2 C4 C3 1_554 . 175.2(2)
N1 N2 C4 C5 . . 175.1(3)
Ga1 N2 C4 C5 1_554 . -9.2(4)
C2 C3 C4 N2 . . 0.7(4)
C2 C3 C4 C5 . . -173.7(4)
N2 C4 C5 O3 . . -177.0(3)
C3 C4 C5 O3 . . -2.8(7)
N2 C4 C5 O2 . . 1.0(5)
C3 C4 C5 O2 . . 175.2(4)
O3 C5 O2 Ga1 . 1_554 -173.3(3)
C4 C5 O2 Ga1 . 1_554 8.8(4)
O4 C1 O5 Ga1 . . -4.2(6)
C2 C1 O5 Ga1 . . 175.8(2)

_cod_database_fobs_code 2243133
